data_2105359
loop_
_publ_author_name
'Schulz, H.'
'Beyeler, H.U.'
'Perenthaler, E.'

_publ_section_title
;
 Structures and Phase Transition of beta- and gamma-Ag3 I S
;
_journal_name_full 'Acta Crystallographica B (24,1968-38,1982)'
_journal_page_first 1017
_journal_page_last 1023
_journal_paper_doi 10.1107/S0567740881004974
_journal_volume 37
_journal_year 1981
_chemical_formula_sum 'Ag2.868 I S'
_chemical_name_systematic 'Ag3 I S'
_space_group_IT_number 221
_symmetry_space_group_name_Hall '-P 4 2 3'
_symmetry_space_group_name_H-M 'P m -3 m'
_cell_angle_alpha 90
_cell_angle_beta 90
_cell_angle_gamma 90
_cell_formula_units_Z 1
_cell_length_a 4.987
_cell_length_b 4.987
_cell_length_c 4.987
_cell_volume 124.028
_citation_journal_id_ASTM ACBCAR
_cod_data_source_file silver2-3_226.cif
_cod_data_source_block Ag2.868I1S1
_cod_original_cell_volume 124.0275
_cod_original_formula_sum 'Ag2.868 I1 S1'
_cod_database_code 2105359

loop_
_symmetry_equiv_pos_as_xyz
x,y,z
-y,x,z
-x,-y,z
y,-x,z
x,-y,-z
y,x,-z
-x,y,-z
-y,-x,-z
z,x,y
-x,z,y
-z,-x,y
x,-z,y
z,-x,-y
x,z,-y
-z,x,-y
-x,-z,-y
y,z,x
y,-z,-x
z,y,-x
-y,z,-x
-z,-y,-x
-y,-z,x
z,-y,x
-z,y,x
-x,-y,-z
y,-x,-z
x,y,-z
-y,x,-z
-x,y,z
-y,-x,z
x,-y,z
y,x,z
-z,-x,-y
x,-z,-y
z,x,-y
-x,z,-y
-z,x,y
-x,-z,y
z,-x,y
x,z,y
-y,-z,-x
-y,z,x
-z,-y,x
y,-z,x
z,y,x
y,z,-x
-z,y,-x
z,-y,-x

loop_
_atom_site_label
_atom_site_type_symbol
_atom_site_fract_x
_atom_site_fract_y
_atom_site_fract_z
_atom_site_occupancy
_atom_site_U_iso_or_equiv
I2 I-1 0 0 0 0.95 0.0
Ag1 Ag+1 0.395 0.5 0 0.239 0.0
S2 S-2 0 0 0 0.05 0.0
I1 I-1 0.5 0.5 0.5 0.05 0.0
S1 S-2 0.5 0.5 0.5 0.95 0.0
